data_4323679
loop_
_publ_author_name
'Katja Heinze'
'Gottfried Huttner'
'Laszlo Zsolnai'
'Peter Schober'

_publ_section_title
;
 Complexes of Cobalt(II) Chloride with the Tripodal Trisphosphane triphos:
 Solution Dynamics, Spin-Crossover, Reactivity, and Redox Activity
;
_journal_name_full 'Inorganic Chemistry'
_journal_page_first 5457
_journal_page_last 5469
_journal_paper_doi 10.1021/ic9705352
_journal_volume 36
_journal_year 1997
_chemical_formula_sum 'C41.8 H39 Cl2 Co O0.2 P3'
_chemical_formula_weight 767.27
_chemical_name_systematic 'compound 3'
_space_group_IT_number 169
_symmetry_cell_setting hexagonal
_symmetry_space_group_name_Hall 'P 61'
_symmetry_space_group_name_H-M 'P 61'
_atom_sites_solution_hydrogens geom
_atom_sites_solution_primary direct
_atom_sites_solution_secondary difmap
_audit_creation_method SHELXL
_cell_angle_alpha 90.00
_cell_angle_beta 90.00
_cell_angle_gamma 120.00
_cell_formula_units_Z 6
_cell_length_a 20.015(4)
_cell_length_b 20.015(4)
_cell_length_c 16.516(5)
_cell_measurement_temperature 200(2)
_cell_volume 5730(2)
_computing_structure_refinement 'SHELXL-93 (Sheldrick, 1993)'
_computing_structure_solution 'SHELXS-86 (Sheldrick, 1990)'
_diffrn_ambient_temperature 200
_diffrn_radiation_monochromator graphite
_diffrn_radiation_source 'fine-focus sealed tube'
_diffrn_radiation_type MoK\a
_diffrn_radiation_wavelength 0.71073
_diffrn_reflns_av_R_equivalents 0.1161
_diffrn_reflns_av_sigmaI/netI 0.1487
_diffrn_reflns_limit_h_max 22
_diffrn_reflns_limit_h_min -4
_diffrn_reflns_limit_k_max 2
_diffrn_reflns_limit_k_min -23
_diffrn_reflns_limit_l_max 19
_diffrn_reflns_limit_l_min -19
_diffrn_reflns_number 9217
_diffrn_reflns_theta_max 24.50
_diffrn_reflns_theta_min 1.70
_exptl_absorpt_coefficient_mu 0.744
_exptl_crystal_density_diffrn 1.334
_exptl_crystal_F_000 2384
_exptl_crystal_size_max 0.10
_exptl_crystal_size_mid 0.10
_exptl_crystal_size_min 0.40
_refine_diff_density_max 0.653
_refine_diff_density_min -0.454
_refine_diff_density_rms 0.112
_refine_ls_abs_structure_details 'Flack H D (1983), Acta Cryst. A39, 876-881'
_refine_ls_abs_structure_Flack 0.05(5)
_refine_ls_extinction_method none
_refine_ls_goodness_of_fit_all 1.063
_refine_ls_goodness_of_fit_obs 1.175
_refine_ls_matrix_type full
_refine_ls_number_parameters 371
_refine_ls_number_reflns 3896
_refine_ls_number_restraints 1
_refine_ls_restrained_S_all 1.103
_refine_ls_restrained_S_obs 1.175
_refine_ls_R_factor_all 0.1232
_refine_ls_R_factor_obs 0.0763
_refine_ls_shift/esd_max -0.022
_refine_ls_shift/esd_mean 0.001
_refine_ls_structure_factor_coef Fsqd
_refine_ls_weighting_details 'w=1/[\s^2^(Fo^2^)+(0.0795P)^2^+1.8773P] where P=(Fo^2^+2Fc^2^)/3'
_refine_ls_weighting_scheme calc
_refine_ls_wR_factor_all 0.1893
_refine_ls_wR_factor_obs 0.1630
_reflns_number_observed 2646
_reflns_number_total 3906
_reflns_observed_criterion >2sigma(I)
_cod_data_source_file ic9705352_02.cif
_cod_data_source_block kaes
_cod_depositor_comments
;
The following automatic conversions were performed:

'_refine_ls_weighting_scheme' value 'calc
w=1/[\s^2^(Fo^2^)+(0.0795P)^2^+1.8773P] where P=(Fo^2^+2Fc^2^)/3' was
changed to 'calc'. New tag '_refine_ls_weighting_details' was
created. The value of the new tag was set to
'w=1/[\s^2^(Fo^2^)+(0.0795P)^2^+1.8773P] where P=(Fo^2^+2Fc^2^)/3'.

Automatic conversion script
Id: cif_fix_values 3143 2015-03-26 13:38:13Z robertas 
;
_cod_original_cell_volume 5729.9(24)
_cod_original_formula_sum 'C41.80 H39 Cl2 Co O0.20 P3'
_cod_database_code 4323679

loop_
_symmetry_equiv_pos_as_xyz
'x, y, z'
'y, -x+y, z+5/6'
'-x+y, -x, z+2/3'
'-x, -y, z+1/2'
'-y, x-y, z+1/3'
'x-y, x, z+1/6'

loop_
_atom_site_aniso_label
_atom_site_aniso_U_11
_atom_site_aniso_U_22
_atom_site_aniso_U_33
_atom_site_aniso_U_23
_atom_site_aniso_U_13
_atom_site_aniso_U_12
Co1 0.0224(9) 0.0191(9) 0.0162(8) 0.0029(8) 0.0018(8) 0.0142(8)
Cl1 0.045(2) 0.024(2) 0.028(2) 0.004(2) -0.001(2) 0.024(2)
Cl2 0.072(3) 0.037(2) 0.020(2) -0.004(2) -0.011(2) 0.039(2)
P1 0.025(2) 0.016(2) 0.016(2) -0.002(2) -0.001(2) 0.014(2)
P2 0.022(2) 0.027(2) 0.025(2) 0.002(2) 0.000(2) 0.016(2)
P3 0.028(2) 0.022(2) 0.016(2) -0.001(2) -0.002(2) 0.018(2)
C1 0.035(8) 0.030(7) 0.021(7) -0.013(6) -0.001(7) 0.023(7)
C2 0.038(8) 0.044(9) 0.023(7) -0.003(7) -0.003(7) 0.037(8)
C3 0.035(8) 0.028(7) 0.007(6) -0.004(6) -0.010(6) 0.027(7)
C4 0.019(7) 0.037(8) 0.021(7) -0.001(7) 0.001(6) 0.018(6)
C5 0.022(7) 0.044(9) 0.018(7) -0.003(7) 0.002(6) 0.019(7)
C6 0.031(8) 0.016(7) 0.031(8) -0.008(7) -0.005(7) 0.002(6)
C7 0.056(10) 0.048(10) 0.032(9) 0.000(8) -0.015(8) 0.042(9)
C8 0.047(10) 0.038(8) 0.043(9) -0.004(8) -0.004(8) 0.033(8)
C9 0.046(9) 0.022(7) 0.035(8) -0.006(7) 0.006(8) 0.024(7)
C10 0.022(7) 0.053(9) 0.018(8) 0.006(7) -0.004(6) 0.028(7)
C11 0.018(6) 0.023(7) 0.014(6) 0.001(6) 0.012(6) 0.012(6)
C12 0.010(6) 0.024(8) 0.042(9) -0.006(7) 0.001(7) 0.006(6)
C13 0.038(9) 0.034(9) 0.058(11) -0.019(9) -0.007(9) 0.021(8)
C14 0.033(9) 0.033(10) 0.071(13) -0.013(10) 0.021(10) 0.003(8)
C15 0.075(12) 0.030(9) 0.037(9) 0.015(9) 0.035(11) 0.016(9)
C16 0.039(8) 0.024(7) 0.031(8) 0.000(8) 0.002(8) 0.013(7)
C18 0.052(10) 0.022(8) 0.055(11) -0.010(9) -0.015(9) 0.014(8)
C19 0.046(10) 0.045(11) 0.063(13) 0.021(10) 0.012(10) 0.011(9)
C20 0.060(12) 0.045(10) 0.070(13) -0.015(10) -0.010(11) 0.034(10)
C21 0.078(14) 0.042(10) 0.104(17) 0.004(12) 0.058(14) 0.031(10)
C22 0.061(12) 0.039(9) 0.084(14) 0.010(11) 0.059(12) 0.019(9)
C23 0.023(7) 0.019(7) 0.035(8) 0.008(7) 0.002(7) 0.003(6)
C24 0.042(9) 0.032(8) 0.027(8) 0.009(7) 0.016(7) 0.027(7)
C25 0.059(11) 0.045(9) 0.046(10) 0.015(9) 0.009(9) 0.043(9)
C26 0.052(11) 0.117(17) 0.040(10) 0.047(11) 0.028(9) 0.068(12)
C27 0.026(9) 0.124(17) 0.067(13) 0.056(13) 0.027(10) 0.049(11)
C28 0.026(8) 0.085(12) 0.022(8) 0.025(9) 0.000(7) 0.029(8)
C29 0.020(7) 0.024(7) 0.034(8) 0.013(7) 0.004(7) 0.013(6)
C30 0.033(8) 0.039(9) 0.030(8) 0.001(7) -0.003(7) 0.029(7)
C31 0.053(10) 0.048(10) 0.016(8) -0.006(7) 0.003(8) 0.032(8)
C32 0.027(8) 0.049(10) 0.046(10) -0.016(9) -0.006(8) 0.029(7)
C33 0.044(10) 0.042(9) 0.038(9) -0.002(8) -0.002(8) 0.035(8)
C34 0.036(8) 0.025(7) 0.023(8) -0.007(6) -0.009(7) 0.023(7)
C35 0.038(9) 0.024(7) 0.015(7) -0.007(6) -0.002(7) 0.015(7)
C36 0.024(7) 0.022(7) 0.030(7) -0.003(7) 0.003(7) 0.016(6)
C37 0.038(9) 0.028(8) 0.035(9) -0.008(7) -0.008(8) 0.023(7)
C38 0.040(9) 0.046(10) 0.029(8) -0.008(8) -0.010(8) 0.031(8)
C39 0.038(9) 0.030(8) 0.036(9) -0.004(8) -0.006(8) 0.021(7)
C40 0.047(9) 0.023(7) 0.021(7) -0.001(7) -0.017(7) 0.027(7)
C41 0.036(8) 0.048(9) 0.011(7) 0.004(7) 0.005(6) 0.036(7)

loop_
_atom_site_label
_atom_site_type_symbol
_atom_site_fract_x
_atom_site_fract_y
_atom_site_fract_z
_atom_site_U_iso_or_equiv
_atom_site_thermal_displace_type
_atom_site_occupancy
_atom_site_calc_flag
_atom_site_refinement_flags
_atom_site_disorder_group
Co1 Co 0.56846(10) 0.61444(9) 0.85130(10) 0.0175(4) Uani 1 d . .
Cl1 Cl 0.5612(2) 0.7225(2) 0.8372(2) 0.0295(8) Uani 1 d . .
Cl2 Cl 0.5340(2) 0.5865(2) 0.7194(2) 0.0379(10) Uani 1 d . .
P1 P 0.5039(2) 0.5803(2) 0.9699(2) 0.0176(7) Uani 1 d . .
P2 P 0.6864(2) 0.6815(2) 0.9050(2) 0.0232(8) Uani 1 d . .
P3 P 0.5792(2) 0.5106(2) 0.8576(2) 0.0197(8) Uani 1 d . .
C1 C 0.5633(8) 0.5744(8) 1.0510(8) 0.026(3) Uani 1 d . .
H1A H 0.5871(8) 0.6228(8) 1.0805(8) 0.047(7) Uiso 1 calc R .
H1B H 0.5294(8) 0.5343(8) 1.0884(8) 0.047(7) Uiso 1 calc R .
C2 C 0.6996(8) 0.6305(8) 0.9932(8) 0.028(3) Uani 1 d . .
H2A H 0.7384(8) 0.6172(8) 0.9785(8) 0.047(7) Uiso 1 calc R .
H2B H 0.7202(8) 0.6668(8) 1.0378(8) 0.047(7) Uiso 1 calc R .
C3 C 0.5993(7) 0.4928(7) 0.9625(7) 0.018(3) Uani 1 d . .
H3A H 0.5521(7) 0.4501(7) 0.9839(7) 0.047(7) Uiso 1 calc R .
H3B H 0.6368(7) 0.4756(7) 0.9594(7) 0.047(7) Uiso 1 calc R .
C4 C 0.6287(7) 0.5573(8) 1.0241(8) 0.024(3) Uani 1 d . .
C5 C 0.6533(8) 0.5304(8) 1.0985(8) 0.027(3) Uani 1 d . .
H5A H 0.6959(28) 0.5231(40) 1.0848(13) 0.031(22) Uiso 1 calc R .
H5B H 0.6109(15) 0.4825(23) 1.1172(27) 0.031(22) Uiso 1 calc R .
H5C H 0.6688(40) 0.5685(20) 1.1404(17) 0.031(22) Uiso 1 calc R .
C6 C 0.4156(5) 0.6518(5) 0.9624(4) 0.030(3) Uani 1 d G .
H6 H 0.4078(5) 0.6353(5) 0.9089(4) 0.047(7) Uiso 1 calc R .
C7 C 0.3793(5) 0.6903(5) 0.9929(5) 0.038(4) Uani 1 d G .
H7 H 0.3473(7) 0.6995(7) 0.9598(7) 0.047(7) Uiso 1 calc R .
C8 C 0.3910(5) 0.7150(5) 1.0730(5) 0.037(4) Uani 1 d G .
H8 H 0.3668(7) 0.7407(7) 1.0934(7) 0.047(7) Uiso 1 calc R .
C9 C 0.4390(5) 0.7012(5) 1.1226(4) 0.031(4) Uani 1 d G .
H9 H 0.4468(7) 0.7177(7) 1.1761(4) 0.047(7) Uiso 1 calc R .
C10 C 0.4752(4) 0.6627(5) 1.0921(4) 0.027(3) Uani 1 d G .
H10 H 0.5073(6) 0.6535(7) 1.1253(6) 0.047(7) Uiso 1 calc R .
C11 C 0.4635(5) 0.6380(5) 1.0120(5) 0.018(3) Uani 1 d G .
C12 C 0.3641(5) 0.4714(4) 0.9059(5) 0.027(3) Uani 1 d G .
H12 H 0.3742(5) 0.5106(4) 0.8693(5) 0.047(7) Uiso 1 calc R .
C13 C 0.2969(4) 0.4003(5) 0.8987(6) 0.042(4) Uani 1 d G .
H13 H 0.2620(6) 0.3921(8) 0.8574(7) 0.047(7) Uiso 1 calc R .
C14 C 0.2818(4) 0.3416(4) 0.9534(7) 0.052(5) Uani 1 d G .
H14 H 0.2368(6) 0.2941(5) 0.9486(10) 0.047(7) Uiso 1 calc R .
C15 C 0.3339(6) 0.3539(4) 1.0151(6) 0.052(5) Uani 1 d G .
H15 H 0.3238(8) 0.3146(6) 1.0517(8) 0.047(7) Uiso 1 calc R .
C16 C 0.4011(5) 0.4249(5) 1.0223(5) 0.032(3) Uani 1 d G .
H16 H 0.4359(7) 0.4331(7) 1.0636(6) 0.047(7) Uiso 1 calc R .
C17 C 0.4162(4) 0.4836(4) 0.9676(5) 0.020(3) Uiso 1 d G .
C18 C 0.7729(6) 0.8435(5) 0.9006(5) 0.045(4) Uani 1 d G .
H18 H 0.7929(6) 0.8369(5) 0.8524(5) 0.047(7) Uiso 1 calc R .
C19 C 0.7972(6) 0.9173(4) 0.9297(7) 0.056(5) Uani 1 d G .
H19 H 0.8335(8) 0.9601(5) 0.9009(9) 0.047(7) Uiso 1 calc R .
C20 C 0.7673(7) 0.9271(4) 1.0017(7) 0.055(5) Uani 1 d G .
H20 H 0.7835(9) 0.9765(5) 1.0212(10) 0.047(7) Uiso 1 calc R .
C21 C 0.7130(7) 0.8632(6) 1.0447(6) 0.074(7) Uani 1 d G .
H21 H 0.6930(9) 0.8697(9) 1.0929(7) 0.047(7) Uiso 1 calc R .
C22 C 0.6887(6) 0.7893(5) 1.0156(6) 0.064(6) Uani 1 d G .
H22 H 0.6524(8) 0.7465(6) 1.0444(9) 0.047(7) Uiso 1 calc R .
C23 C 0.7186(5) 0.7795(4) 0.9436(6) 0.029(3) Uani 1 d G .
C24 C 0.7476(4) 0.6918(5) 0.7518(5) 0.030(3) Uani 1 d G .
H24 H 0.6977(4) 0.6753(5) 0.7339(5) 0.047(7) Uiso 1 calc R .
C25 C 0.8060(6) 0.7085(6) 0.6962(4) 0.042(4) Uani 1 d G .
H25 H 0.7952(8) 0.7033(9) 0.6410(4) 0.047(7) Uiso 1 calc R .
C26 C 0.8806(5) 0.7331(6) 0.7230(5) 0.058(6) Uani 1 d G .
H26 H 0.9197(6) 0.7443(9) 0.6858(7) 0.047(7) Uiso 1 calc R .
C27 C 0.8968(4) 0.7409(6) 0.8054(6) 0.067(6) Uani 1 d G .
H27 H 0.9467(4) 0.7573(9) 0.8234(8) 0.047(7) Uiso 1 calc R .
C28 C 0.8384(5) 0.7242(6) 0.8611(4) 0.044(4) Uani 1 d G .
H28 H 0.8492(7) 0.7294(9) 0.9162(4) 0.047(7) Uiso 1 calc R .
C29 C 0.7638(4) 0.6996(5) 0.8343(5) 0.025(3) Uani 1 d G .
C30 C 0.6451(4) 0.4998(5) 0.7134(5) 0.029(3) Uani 1 d G .
H30 H 0.5992(4) 0.4914(5) 0.6902(5) 0.047(7) Uiso 1 calc R .
C31 C 0.7023(5) 0.5004(6) 0.6651(4) 0.036(4) Uani 1 d G .
H31 H 0.6947(7) 0.4924(8) 0.6096(4) 0.047(7) Uiso 1 calc R .
C32 C 0.7710(4) 0.5130(5) 0.6998(5) 0.036(4) Uani 1 d G .
H32 H 0.8092(6) 0.5135(8) 0.6675(7) 0.047(7) Uiso 1 calc R .
C33 C 0.7824(4) 0.5250(5) 0.7828(5) 0.036(4) Uani 1 d G .
H33 H 0.8283(5) 0.5335(7) 0.8060(7) 0.047(7) Uiso 1 calc R .
C34 C 0.7252(5) 0.5244(5) 0.8310(4) 0.025(3) Uani 1 d G .
H34 H 0.7329(7) 0.5324(7) 0.8865(4) 0.047(7) Uiso 1 calc R .
C35 C 0.6566(4) 0.5118(5) 0.7964(4) 0.026(3) Uani 1 d G .
C36 C 0.4332(5) 0.4071(4) 0.7859(5) 0.023(3) Uani 1 d G .
H36 H 0.4282(5) 0.4499(4) 0.7747(5) 0.047(7) Uiso 1 calc R .
C37 C 0.3754(4) 0.3339(4) 0.7627(5) 0.031(4) Uani 1 d G .
H37 H 0.3318(5) 0.3279(6) 0.7361(8) 0.047(7) Uiso 1 calc R .
C38 C 0.3829(4) 0.2699(3) 0.7795(6) 0.034(4) Uani 1 d G .
H38 H 0.3443(6) 0.2210(4) 0.7640(8) 0.047(7) Uiso 1 calc R .
C39 C 0.4481(5) 0.2790(4) 0.8193(6) 0.033(4) Uani 1 d G .
H39 H 0.4531(7) 0.2362(4) 0.8305(8) 0.047(7) Uiso 1 calc R .
C40 C 0.5059(4) 0.3521(4) 0.8424(5) 0.026(3) Uani 1 d G .
H40 H 0.5495(5) 0.3582(6) 0.8691(8) 0.047(7) Uiso 1 calc R .
C41 C 0.4984(4) 0.4161(3) 0.8257(5) 0.025(3) Uani 1 d G .
O1 O 1.0313(51) 1.1042(46) 1.0408(53) 0.085(25) Uiso 0.20 d P .
C51 C 1.0371(58) 1.1527(59) 1.0185(78) 0.073(28) Uiso 0.20 d P .
C53 C 0.9873(52) 1.0966(47) 1.0570(53) 0.041(21) Uiso 0.20 d P .
C54 C 0.9593(48) 1.0374(48) 1.1548(56) 0.047(22) Uiso 0.20 d P .
C52 C 1.0978(42) 1.1391(41) 0.9421(48) 0.033(18) Uiso 0.20 d P .

loop_
_atom_type_symbol
_atom_type_description
_atom_type_scat_dispersion_real
_atom_type_scat_dispersion_imag
_atom_type_scat_source
C C 0.0033 0.0016 'International Tables Vol C Tables 4.2.6.8 and 6.1.1.4'
H H 0.0000 0.0000 'International Tables Vol C Tables 4.2.6.8 and 6.1.1.4'
P P 0.1023 0.0942 'International Tables Vol C Tables 4.2.6.8 and 6.1.1.4'
Cl Cl 0.1484 0.1585 'International Tables Vol C Tables 4.2.6.8 and 6.1.1.4'
Co Co 0.3494 0.9721 'International Tables Vol C Tables 4.2.6.8 and 6.1.1.4'
O O 0.0106 0.0060 'International Tables Vol C Tables 4.2.6.8 and 6.1.1.4'

loop_
_geom_angle_atom_site_label_1
_geom_angle_atom_site_label_2
_geom_angle_atom_site_label_3
_geom_angle
_geom_angle_site_symmetry_1
_geom_angle_site_symmetry_3
_geom_angle_publ_flag
P3 Co1 P2 88.63(14) . . ?
P3 Co1 Cl1 176.4(2) . . ?
P2 Co1 Cl1 91.15(15) . . ?
P3 Co1 P1 89.10(13) . . ?
P2 Co1 P1 96.30(14) . . ?
Cl1 Co1 P1 94.49(14) . . ?
P3 Co1 Cl2 88.51(14) . . ?
P2 Co1 Cl2 129.0(2) . . ?
Cl1 Co1 Cl2 88.84(14) . . ?
P1 Co1 Cl2 134.6(2) . . ?
C1 P1 C11 105.4(5) . . ?
C1 P1 C17 104.7(5) . . ?
C11 P1 C17 100.3(4) . . ?
C1 P1 Co1 111.3(4) . . ?
C11 P1 Co1 120.1(3) . . ?
C17 P1 Co1 113.5(3) . . ?
C29 P2 C23 101.5(4) . . ?
C29 P2 C2 105.6(5) . . ?
C23 P2 C2 104.0(6) . . ?
C29 P2 Co1 113.7(3) . . ?
C23 P2 Co1 118.6(4) . . ?
C2 P2 Co1 112.1(5) . . ?
C35 P3 C41 99.0(4) . . ?
C35 P3 C3 104.7(5) . . ?
C41 P3 C3 103.5(5) . . ?
C35 P3 Co1 116.2(3) . . ?
C41 P3 Co1 120.4(3) . . ?
C3 P3 Co1 111.1(4) . . ?
C4 C1 P1 116.4(9) . . ?
C4 C1 H1A 108.2(7) . . ?
P1 C1 H1A 108.2(4) . . ?
C4 C1 H1B 108.2(7) . . ?
P1 C1 H1B 108.2(4) . . ?
H1A C1 H1B 107.3 . . ?
C4 C2 P2 117.7(9) . . ?
C4 C2 H2A 107.9(6) . . ?
P2 C2 H2A 107.9(4) . . ?
C4 C2 H2B 107.9(7) . . ?
P2 C2 H2B 107.9(4) . . ?
H2A C2 H2B 107.2 . . ?
C4 C3 P3 119.6(8) . . ?
C4 C3 H3A 107.4(7) . . ?
P3 C3 H3A 107.4(4) . . ?
C4 C3 H3B 107.4(6) . . ?
P3 C3 H3B 107.4(4) . . ?
H3A C3 H3B 107.0 . . ?
C3 C4 C5 107.3(10) . . ?
C3 C4 C2 111.8(11) . . ?
C5 C4 C2 107.4(10) . . ?
C3 C4 C1 111.4(10) . . ?
C5 C4 C1 107.6(10) . . ?
C2 C4 C1 111.1(11) . . ?
C4 C5 H5A 109.5(7) . . ?
C4 C5 H5B 109.5(7) . . ?
H5A C5 H5B 109.5 . . ?
C4 C5 H5C 109.5(7) . . ?
H5A C5 H5C 109.5 . . ?
H5B C5 H5C 109.5 . . ?
C7 C6 C11 120.0 . . ?
C7 C6 H6 120.0(3) . . ?
C11 C6 H6 120.0(3) . . ?
C6 C7 C8 120.0 . . ?
C6 C7 H7 120.0 . . ?
C8 C7 H7 120.0 . . ?
C7 C8 C9 120.0 . . ?
C7 C8 H8 120.0 . . ?
C9 C8 H8 120.0 . . ?
C10 C9 C8 120.0 . . ?
C10 C9 H9 120.0 . . ?
C8 C9 H9 120.0 . . ?
C9 C10 C11 120.0 . . ?
C9 C10 H10 120.0 . . ?
C11 C10 H10 120.0 . . ?
C10 C11 C6 120.0 . . ?
C10 C11 P1 122.2(5) . . ?
C6 C11 P1 117.7(5) . . ?
C13 C12 C17 120.0 . . ?
C13 C12 H12 120.0(3) . . ?
C17 C12 H12 120.0(3) . . ?
C12 C13 C14 120.0 . . ?
C12 C13 H13 120.0 . . ?
C14 C13 H13 120.0 . . ?
C15 C14 C13 120.0 . . ?
C15 C14 H14 120.0 . . ?
C13 C14 H14 120.0 . . ?
C14 C15 C16 120.0 . . ?
C14 C15 H15 120.0 . . ?
C16 C15 H15 120.0 . . ?
C17 C16 C15 120.0 . . ?
C17 C16 H16 120.0 . . ?
C15 C16 H16 120.0 . . ?
C16 C17 C12 120.0 . . ?
C16 C17 P1 124.2(5) . . ?
C12 C17 P1 115.8(5) . . ?
C19 C18 C23 120.0 . . ?
C19 C18 H18 120.0(3) . . ?
C23 C18 H18 120.0(3) . . ?
C20 C19 C18 120.0 . . ?
C20 C19 H19 120.0 . . ?
C18 C19 H19 120.0 . . ?
C19 C20 C21 120.0 . . ?
C19 C20 H20 120.0 . . ?
C21 C20 H20 120.0 . . ?
C20 C21 C22 120.0 . . ?
C20 C21 H21 120.0 . . ?
C22 C21 H21 120.0 . . ?
C23 C22 C21 120.0 . . ?
C23 C22 H22 120.0 . . ?
C21 C22 H22 120.0 . . ?
C22 C23 C18 120.0 . . ?
C22 C23 P2 120.0(6) . . ?
C18 C23 P2 120.0(6) . . ?
C25 C24 C29 120.0 . . ?
C25 C24 H24 120.0(3) . . ?
C29 C24 H24 120.0(3) . . ?
C26 C25 C24 120.0 . . ?
C26 C25 H25 120.0 . . ?
C24 C25 H25 120.0 . . ?
C27 C26 C25 120.0 . . ?
C27 C26 H26 120.0 . . ?
C25 C26 H26 120.0 . . ?
C26 C27 C28 120.0 . . ?
C26 C27 H27 120.0 . . ?
C28 C27 H27 120.0 . . ?
C27 C28 C29 120.0 . . ?
C27 C28 H28 120.0 . . ?
C29 C28 H28 120.0 . . ?
C28 C29 C24 120.0 . . ?
C28 C29 P2 121.4(5) . . ?
C24 C29 P2 118.6(5) . . ?
C31 C30 C35 120.0 . . ?
C31 C30 H30 120.0(3) . . ?
C35 C30 H30 120.0(3) . . ?
C32 C31 C30 120.0 . . ?
C32 C31 H31 120.0 . . ?
C30 C31 H31 120.0 . . ?
C31 C32 C33 120.0 . . ?
C31 C32 H32 120.0 . . ?
C33 C32 H32 120.0 . . ?
C34 C33 C32 120.0 . . ?
C34 C33 H33 120.0 . . ?
C32 C33 H33 120.0 . . ?
C33 C34 C35 120.0 . . ?
C33 C34 H34 120.0 . . ?
C35 C34 H34 120.0 . . ?
C34 C35 C30 120.0 . . ?
C34 C35 P3 121.7(5) . . ?
C30 C35 P3 118.3(5) . . ?
C37 C36 C41 120.0 . . ?
C37 C36 H36 120.0(2) . . ?
C41 C36 H36 120.0(2) . . ?
C38 C37 C36 120.0 . . ?
C38 C37 H37 120.0 . . ?
C36 C37 H37 120.0 . . ?
C37 C38 C39 120.0 . . ?
C37 C38 H38 120.0 . . ?
C39 C38 H38 120.0 . . ?
C40 C39 C38 120.0 . . ?
C40 C39 H39 120.0 . . ?
C38 C39 H39 120.0 . . ?
C39 C40 C41 120.0 . . ?
C39 C40 H40 120.0 . . ?
C41 C40 H40 120.0 . . ?
C40 C41 C36 120.0 . . ?
C40 C41 P3 116.4(4) . . ?
C36 C41 P3 123.6(4) . . ?
C53 O1 C51 84.0(100) . . ?
C53 O1 C54 122.2(100) . 2_564 ?
C51 O1 C54 101.2(100) . 2_564 ?
C53 O1 C52 21.1(79) . 6_655 ?
C51 O1 C52 89.8(99) . 6_655 ?
C54 O1 C52 140.7(94) 2_564 6_655 ?
O1 C51 C53 43.4(73) . . ?
O1 C51 C54 40.8(71) . 2_564 ?
C53 C51 C54 71.7(75) . 2_564 ?
O1 C51 C52 82.8(96) . . ?
C53 C51 C52 120.1(89) . . ?
C54 C51 C52 48.4(48) 2_564 . ?
O1 C53 C52 141.6(100) . 6_655 ?
O1 C53 C51 52.6(81) . . ?
C52 C53 C51 127.2(100) 6_655 . ?
O1 C53 C54 32.1(80) . 2_564 ?
C52 C53 C54 164.6(93) 6_655 2_564 ?
C51 C53 C54 63.6(71) . 2_564 ?
O1 C53 C54 109.2(100) . . ?
C52 C53 C54 47.4(61) 6_655 . ?
C51 C53 C54 147.9(86) . . ?
C54 C53 C54 117.3(63) 2_564 . ?
O1 C54 C52 105.8(88) 6_655 6_655 ?
O1 C54 C51 38.0(69) 6_655 6_655 ?
C52 C54 C51 76.2(61) 6_655 6_655 ?
O1 C54 C53 25.7(61) 6_655 6_655 ?
C52 C54 C53 120.9(68) 6_655 6_655 ?
C51 C54 C53 44.7(54) 6_655 6_655 ?
O1 C54 C53 137.9(85) 6_655 . ?
C52 C54 C53 32.2(40) 6_655 . ?
C51 C54 C53 104.7(68) 6_655 . ?
C53 C54 C53 147.3(65) 6_655 . ?
C53 C52 C54 100.4(83) 2_564 2_564 ?
C53 C52 O1 17.3(61) 2_564 2_564 ?
C54 C52 O1 92.5(58) 2_564 2_564 ?
C53 C52 C51 144.5(92) 2_564 . ?
C54 C52 C51 55.4(52) 2_564 . ?
O1 C52 C51 145.7(65) 2_564 . ?

loop_
_geom_bond_atom_site_label_1
_geom_bond_atom_site_label_2
_geom_bond_distance
_geom_bond_site_symmetry_2
_geom_bond_publ_flag
Co1 P3 2.196(4) . ?
Co1 P2 2.234(4) . ?
Co1 Cl1 2.252(3) . ?
Co1 P1 2.256(4) . ?
Co1 Cl2 2.268(4) . ?
P1 C1 1.833(13) . ?
P1 C11 1.845(6) . ?
P1 C17 1.852(7) . ?
P2 C29 1.827(7) . ?
P2 C23 1.844(8) . ?
P2 C2 1.871(13) . ?
P3 C35 1.841(6) . ?
P3 C41 1.846(7) . ?
P3 C3 1.853(11) . ?
C1 C4 1.57(2) . ?
C1 H1A 0.97 . ?
C1 H1B 0.97 . ?
C2 C4 1.53(2) . ?
C2 H2A 0.97 . ?
C2 H2B 0.97 . ?
C3 C4 1.51(2) . ?
C3 H3A 0.97 . ?
C3 H3B 0.97 . ?
C4 C5 1.52(2) . ?
C5 H5A 0.96 . ?
C5 H5B 0.96 . ?
C5 H5C 0.96 . ?
C6 C7 1.39 . ?
C6 C11 1.39 . ?
C6 H6 0.93 . ?
C7 C8 1.39 . ?
C7 H7 0.93 . ?
C8 C9 1.39 . ?
C8 H8 0.93 . ?
C9 C10 1.39 . ?
C9 H9 0.93 . ?
C10 C11 1.39 . ?
C10 H10 0.93 . ?
C12 C13 1.39 . ?
C12 C17 1.39 . ?
C12 H12 0.93 . ?
C13 C14 1.39 . ?
C13 H13 0.93 . ?
C14 C15 1.39 . ?
C14 H14 0.93 . ?
C15 C16 1.39 . ?
C15 H15 0.93 . ?
C16 C17 1.39 . ?
C16 H16 0.93 . ?
C18 C19 1.39 . ?
C18 C23 1.39 . ?
C18 H18 0.93 . ?
C19 C20 1.39 . ?
C19 H19 0.93 . ?
C20 C21 1.39 . ?
C20 H20 0.93 . ?
C21 C22 1.39 . ?
C21 H21 0.93 . ?
C22 C23 1.39 . ?
C22 H22 0.93 . ?
C24 C25 1.39 . ?
C24 C29 1.39 . ?
C24 H24 0.93 . ?
C25 C26 1.39 . ?
C25 H25 0.93 . ?
C26 C27 1.39 . ?
C26 H26 0.93 . ?
C27 C28 1.39 . ?
C27 H27 0.93 . ?
C28 C29 1.39 . ?
C28 H28 0.93 . ?
C30 C31 1.39 . ?
C30 C35 1.39 . ?
C30 H30 0.93 . ?
C31 C32 1.39 . ?
C31 H31 0.93 . ?
C32 C33 1.39 . ?
C32 H32 0.93 . ?
C33 C34 1.39 . ?
C33 H33 0.93 . ?
C34 C35 1.39 . ?
C34 H34 0.93 . ?
C36 C37 1.39 . ?
C36 C41 1.39 . ?
C36 H36 0.93 . ?
C37 C38 1.39 . ?
C37 H37 0.93 . ?
C38 C39 1.39 . ?
C38 H38 0.93 . ?
C39 C40 1.39 . ?
C39 H39 0.93 . ?
C40 C41 1.39 . ?
C40 H40 0.93 . ?
O1 C53 0.86(10) . ?
O1 C51 0.99(11) . ?
O1 C54 1.05(10) 2_564 ?
O1 C52 1.79(11) 6_655 ?
C51 C53 1.24(13) . ?
C51 C54 1.58(13) 2_564 ?
C51 C52 1.86(13) . ?
C53 C52 1.04(10) 6_655 ?
C53 C54 1.67(13) 2_564 ?
C53 C54 1.92(12) . ?
C54 O1 1.05(10) 6_655 ?
C54 C52 1.43(10) 6_655 ?
C54 C51 1.58(13) 6_655 ?
C54 C53 1.67(13) 6_655 ?
C52 C53 1.04(10) 2_564 ?
C52 C54 1.43(10) 2_564 ?
C52 O1 1.79(11) 2_564 ?

loop_
_geom_torsion_atom_site_label_1
_geom_torsion_atom_site_label_2
_geom_torsion_atom_site_label_3
_geom_torsion_atom_site_label_4
_geom_torsion
_geom_torsion_site_symmetry_1
_geom_torsion_site_symmetry_2
_geom_torsion_site_symmetry_3
_geom_torsion_site_symmetry_4
_geom_torsion_publ_flag
P3 Co1 P1 C1 60.2(5) . . . . ?
P2 Co1 P1 C1 -28.4(5) . . . . ?
Cl1 Co1 P1 C1 -120.0(5) . . . . ?
Cl2 Co1 P1 C1 147.2(5) . . . . ?
P3 Co1 P1 C11 -176.1(4) . . . . ?
P2 Co1 P1 C11 95.4(4) . . . . ?
Cl1 Co1 P1 C11 3.7(4) . . . . ?
Cl2 Co1 P1 C11 -89.0(4) . . . . ?
P3 Co1 P1 C17 -57.6(3) . . . . ?
P2 Co1 P1 C17 -146.1(3) . . . . ?
Cl1 Co1 P1 C17 122.2(3) . . . . ?
Cl2 Co1 P1 C17 29.4(4) . . . . ?
P3 Co1 P2 C29 74.4(3) . . . . ?
Cl1 Co1 P2 C29 -102.0(3) . . . . ?
P1 Co1 P2 C29 163.3(3) . . . . ?
Cl2 Co1 P2 C29 -12.6(4) . . . . ?
P3 Co1 P2 C23 -166.5(4) . . . . ?
Cl1 Co1 P2 C23 17.1(4) . . . . ?
P1 Co1 P2 C23 -77.6(4) . . . . ?
Cl2 Co1 P2 C23 106.5(4) . . . . ?
P3 Co1 P2 C2 -45.3(5) . . . . ?
Cl1 Co1 P2 C2 138.3(5) . . . . ?
P1 Co1 P2 C2 43.6(5) . . . . ?
Cl2 Co1 P2 C2 -132.3(5) . . . . ?
P2 Co1 P3 C35 -62.9(4) . . . . ?
Cl1 Co1 P3 C35 23.7(27) . . . . ?
P1 Co1 P3 C35 -159.2(3) . . . . ?
Cl2 Co1 P3 C35 66.2(3) . . . . ?
P2 Co1 P3 C41 177.7(4) . . . . ?
Cl1 Co1 P3 C41 -95.7(26) . . . . ?
P1 Co1 P3 C41 81.4(4) . . . . ?
Cl2 Co1 P3 C41 -53.3(4) . . . . ?
P2 Co1 P3 C3 56.6(5) . . . . ?
Cl1 Co1 P3 C3 143.2(25) . . . . ?
P1 Co1 P3 C3 -39.7(5) . . . . ?
Cl2 Co1 P3 C3 -174.3(5) . . . . ?
C11 P1 C1 C4 -157.3(9) . . . . ?
C17 P1 C1 C4 97.4(10) . . . . ?
Co1 P1 C1 C4 -25.5(11) . . . . ?
C29 P2 C2 C4 -131.7(9) . . . . ?
C23 P2 C2 C4 121.9(10) . . . . ?
Co1 P2 C2 C4 -7.4(11) . . . . ?
C35 P3 C3 C4 108.6(10) . . . . ?
C41 P3 C3 C4 -148.1(9) . . . . ?
Co1 P3 C3 C4 -17.6(11) . . . . ?
P3 C3 C4 C5 -169.9(9) . . . . ?
P3 C3 C4 C2 -52.4(13) . . . . ?
P3 C3 C4 C1 72.6(13) . . . . ?
P2 C2 C4 C3 66.2(12) . . . . ?
P2 C2 C4 C5 -176.3(8) . . . . ?
P2 C2 C4 C1 -58.9(13) . . . . ?
P1 C1 C4 C3 -45.4(14) . . . . ?
P1 C1 C4 C5 -162.7(10) . . . . ?
P1 C1 C4 C2 80.0(13) . . . . ?
C11 C6 C7 C8 0.0 . . . . ?
C6 C7 C8 C9 0.0 . . . . ?
C7 C8 C9 C10 0.0 . . . . ?
C8 C9 C10 C11 0.0 . . . . ?
C9 C10 C11 C6 0.0 . . . . ?
C9 C10 C11 P1 -175.3(6) . . . . ?
C7 C6 C11 C10 0.0 . . . . ?
C7 C6 C11 P1 175.5(6) . . . . ?
C1 P1 C11 C10 -4.7(7) . . . . ?
C17 P1 C11 C10 103.8(5) . . . . ?
Co1 P1 C11 C10 -131.2(4) . . . . ?
C1 P1 C11 C6 179.9(6) . . . . ?
C17 P1 C11 C6 -71.6(5) . . . . ?
Co1 P1 C11 C6 53.4(5) . . . . ?
C17 C12 C13 C14 0.0 . . . . ?
C12 C13 C14 C15 0.0 . . . . ?
C13 C14 C15 C16 0.0 . . . . ?
C14 C15 C16 C17 0.0 . . . . ?
C15 C16 C17 C12 0.0 . . . . ?
C15 C16 C17 P1 -179.4(7) . . . . ?
C13 C12 C17 C16 0.0 . . . . ?
C13 C12 C17 P1 179.4(7) . . . . ?
C1 P1 C17 C16 4.4(7) . . . . ?
C11 P1 C17 C16 -104.7(6) . . . . ?
Co1 P1 C17 C16 126.0(5) . . . . ?
C1 P1 C17 C12 -174.9(5) . . . . ?
C11 P1 C17 C12 76.0(5) . . . . ?
Co1 P1 C17 C12 -53.4(5) . . . . ?
C23 C18 C19 C20 0.0 . . . . ?
C18 C19 C20 C21 0.0 . . . . ?
C19 C20 C21 C22 0.0 . . . . ?
C20 C21 C22 C23 0.0 . . . . ?
C21 C22 C23 C18 0.0 . . . . ?
C21 C22 C23 P2 180.0(8) . . . . ?
C19 C18 C23 C22 0.0 . . . . ?
C19 C18 C23 P2 -180.0(8) . . . . ?
C29 P2 C23 C22 -161.1(6) . . . . ?
C2 P2 C23 C22 -51.7(7) . . . . ?
Co1 P2 C23 C22 73.6(6) . . . . ?
C29 P2 C23 C18 18.8(7) . . . . ?
C2 P2 C23 C18 128.3(7) . . . . ?
Co1 P2 C23 C18 -106.4(6) . . . . ?
C29 C24 C25 C26 0.0 . . . . ?
C24 C25 C26 C27 0.0 . . . . ?
C25 C26 C27 C28 0.0 . . . . ?
C26 C27 C28 C29 0.0 . . . . ?
C27 C28 C29 C24 0.0 . . . . ?
C27 C28 C29 P2 -177.0(7) . . . . ?
C25 C24 C29 C28 0.0 . . . . ?
C25 C24 C29 P2 177.1(7) . . . . ?
C23 P2 C29 C28 66.6(6) . . . . ?
C2 P2 C29 C28 -41.6(7) . . . . ?
Co1 P2 C29 C28 -164.9(4) . . . . ?
C23 P2 C29 C24 -110.5(6) . . . . ?
C2 P2 C29 C24 141.3(7) . . . . ?
Co1 P2 C29 C24 18.0(6) . . . . ?
C35 C30 C31 C32 0.0 . . . . ?
C30 C31 C32 C33 0.0 . . . . ?
C31 C32 C33 C34 0.0 . . . . ?
C32 C33 C34 C35 0.0 . . . . ?
C33 C34 C35 C30 0.0 . . . . ?
C33 C34 C35 P3 -179.9(7) . . . . ?
C31 C30 C35 C34 0.0 . . . . ?
C31 C30 C35 P3 179.9(6) . . . . ?
C41 P3 C35 C34 -126.6(5) . . . . ?
C3 P3 C35 C34 -20.0(6) . . . . ?
Co1 P3 C35 C34 102.9(5) . . . . ?
C41 P3 C35 C30 53.5(5) . . . . ?
C3 P3 C35 C30 160.2(5) . . . . ?
Co1 P3 C35 C30 -76.9(5) . . . . ?
C41 C36 C37 C38 0.0 . . . . ?
C36 C37 C38 C39 0.0 . . . . ?
C37 C38 C39 C40 0.0 . . . . ?
C38 C39 C40 C41 0.0 . . . . ?
C39 C40 C41 C36 0.0 . . . . ?
C39 C40 C41 P3 -179.0(6) . . . . ?
C37 C36 C41 C40 0.0 . . . . ?
C37 C36 C41 P3 179.0(7) . . . . ?
C35 P3 C41 C40 61.2(5) . . . . ?
C3 P3 C41 C40 -46.4(6) . . . . ?
Co1 P3 C41 C40 -171.1(4) . . . . ?
C35 P3 C41 C36 -117.8(5) . . . . ?
C3 P3 C41 C36 134.6(6) . . . . ?
Co1 P3 C41 C36 9.9(7) . . . . ?
C53 O1 C51 C53 0.00(10) . . . . ?
C54 O1 C51 C53 121.7(138) 2_564 . . . ?
C52 O1 C51 C53 -20.3(75) 6_655 . . . ?
C53 O1 C51 C54 -121.7(138) . . . 2_564 ?
C54 O1 C51 C54 0.0(2) 2_564 . . 2_564 ?
C52 O1 C51 C54 -142.0(106) 6_655 . . 2_564 ?
C53 O1 C51 C52 -150.4(96) . . . . ?
C54 O1 C51 C52 -28.7(94) 2_564 . . . ?
C52 O1 C51 C52 -170.8(57) 6_655 . . . ?
C51 O1 C53 C52 -105.1(212) . . . 6_655 ?
C54 O1 C53 C52 155.4(154) 2_564 . . 6_655 ?
C52 O1 C53 C52 0.0(2) 6_655 . . 6_655 ?
C51 O1 C53 C51 0.00(8) . . . . ?
C54 O1 C53 C51 -99.5(157) 2_564 . . . ?
C52 O1 C53 C51 105.1(212) 6_655 . . . ?
C51 O1 C53 C54 99.5(157) . . . 2_564 ?
C54 O1 C53 C54 0.00(7) 2_564 . . 2_564 ?
C52 O1 C53 C54 -155.4(154) 6_655 . . 2_564 ?
C51 O1 C53 C54 -149.6(93) . . . . ?
C54 O1 C53 C54 110.9(121) 2_564 . . . ?
C52 O1 C53 C54 -44.5(169) 6_655 . . . ?
O1 C51 C53 O1 0.00(13) . . . . ?
C54 C51 C53 O1 35.9(97) 2_564 . . . ?
C52 C51 C53 O1 34.5(115) . . . . ?
O1 C51 C53 C52 131.1(174) . . . 6_655 ?
C54 C51 C53 C52 167.0(124) 2_564 . . 6_655 ?
C52 C51 C53 C52 165.6(105) . . . 6_655 ?
O1 C51 C53 C54 -35.9(97) . . . 2_564 ?
C54 C51 C53 C54 0.00(7) 2_564 . . 2_564 ?
C52 C51 C53 C54 -1.4(73) . . . 2_564 ?
O1 C51 C53 C54 63.9(183) . . . . ?
C54 C51 C53 C54 99.8(159) 2_564 . . . ?
C52 C51 C53 C54 98.4(165) . . . . ?
O1 C53 C54 O1 150.0(155) . . . 6_655 ?
C52 C53 C54 O1 6.3(140) 6_655 . . 6_655 ?
C51 C53 C54 O1 101.0(215) . . . 6_655 ?
C54 C53 C54 O1 -176.0(99) 2_564 . . 6_655 ?
O1 C53 C54 C52 143.8(151) . . . 6_655 ?
C52 C53 C54 C52 0.0(2) 6_655 . . 6_655 ?
C51 C53 C54 C52 94.7(185) . . . 6_655 ?
C54 C53 C54 C52 177.8(111) 2_564 . . 6_655 ?
O1 C53 C54 C51 172.3(102) . . . 6_655 ?
C52 C53 C54 C51 28.6(89) 6_655 . . 6_655 ?
C51 C53 C54 C51 123.3(164) . . . 6_655 ?
C54 C53 C54 C51 -153.7(60) 2_564 . . 6_655 ?
O1 C53 C54 C53 -169.9(105) . . . 6_655 ?
C52 C53 C54 C53 46.3(160) 6_655 . . 6_655 ?
C51 C53 C54 C53 141.0(183) . . . 6_655 ?
C54 C53 C54 C53 -135.9(67) 2_564 . . 6_655 ?
O1 C51 C52 C53 78.7(172) . . . 2_564 ?
C53 C51 C52 C53 55.6(166) . . . 2_564 ?
C54 C51 C52 C53 53.8(146) 2_564 . . 2_564 ?
O1 C51 C52 C54 24.9(84) . . . 2_564 ?
C53 C51 C52 C54 1.8(93) . . . 2_564 ?
C54 C51 C52 C54 0.00(9) 2_564 . . 2_564 ?
O1 C51 C52 O1 48.2(131) . . . 2_564 ?
C53 C51 C52 O1 25.2(168) . . . 2_564 ?
C54 C51 C52 O1 23.4(107) 2_564 . . 2_564 ?
